data_2239663
loop_
_publ_author_name
'Flores, Alex Fabiani Claro'
'Flores, Darlene Correia'
'de Vicenti, Juliano Rosa'
'Campos, Patrick Teixeira'

_publ_section_title
;
 2-[5-(2-Methylphenyl)-3-(2-methylstyryl)-4,5-dihydro-1<i>H</i>-pyrazol-1-yl]-6-(thiophen-2-yl)-4-(trifluoromethyl)pyrimidine
 chloroform monosolvate
;
_journal_coeditor_code ZQ2224
_journal_issue 7
_journal_name_full 'Acta Crystallographica Section E'
_journal_page_first o789
_journal_page_last o790
_journal_paper_doi 10.1107/S160053681401321X
_journal_volume 70
_journal_year 2014
_chemical_formula_iupac 'C28 H23 F3 N4 S, C H Cl3'
_chemical_formula_moiety 'C28 H23 F3 N4 S, C H Cl3'
_chemical_formula_sum 'C29 H24 Cl3 F3 N4 S'
_chemical_formula_weight 623.93
_chemical_name_common pyrazole
_chemical_name_systematic
'2-[5-(2-Methylphenyl)-3-(2-methylstyryl)-4,5-dihydro-1<i>H</i>-pyrazol-1-yl]-6-(thiophen-2-yl)-4-(trifluoromethyl)pyrimidine chloroform monosolvate'
_space_group_IT_number 2
_symmetry_cell_setting triclinic
_symmetry_space_group_name_Hall '-P 1'
_symmetry_space_group_name_H-M 'P -1'
_atom_sites_solution_hydrogens geom
_atom_sites_solution_primary direct
_atom_sites_solution_secondary difmap
_audit_creation_method SHELXL-97
_cell_angle_alpha 100.518(2)
_cell_angle_beta 105.863(2)
_cell_angle_gamma 100.848(2)
_cell_formula_units_Z 2
_cell_length_a 10.6606(3)
_cell_length_b 11.0902(3)
_cell_length_c 13.4230(4)
_cell_measurement_reflns_used 6263
_cell_measurement_temperature 273(2)
_cell_measurement_theta_max 25.076
_cell_measurement_theta_min 2.8165
_cell_volume 1452.55(8)
_computing_cell_refinement 'SAINT (Bruker, 2009)'
_computing_data_collection 'APEX2 (Bruker, 2009)'
_computing_data_reduction 'SAINT (Bruker, 2009)'
_computing_molecular_graphics 'DIAMOND (Brandenburg, 2006)'
_computing_publication_material 'publCIF (Westrip, 2010)'
_computing_structure_refinement 'SHELXL2013 (Sheldrick, 2008)'
_computing_structure_solution 'SHELXS97 (Sheldrick, 2008)'
_diffrn_ambient_temperature 273(2)
_diffrn_measured_fraction_theta_full 0.995
_diffrn_measured_fraction_theta_max 0.995
_diffrn_measurement_device_type 'Bruker APEXII CCD'
_diffrn_measurement_method '<i>\f</i> and <i>omega</i>'
_diffrn_radiation_monochromator 'Graphite monochromator'
_diffrn_radiation_type MoK\a
_diffrn_radiation_wavelength 0.71073
_diffrn_reflns_av_R_equivalents 0.0236
_diffrn_reflns_av_sigmaI/netI 0.0198
_diffrn_reflns_limit_h_max 14
_diffrn_reflns_limit_h_min -14
_diffrn_reflns_limit_k_max 14
_diffrn_reflns_limit_k_min -14
_diffrn_reflns_limit_l_max 16
_diffrn_reflns_limit_l_min -17
_diffrn_reflns_number 45041
_diffrn_reflns_theta_full 27.99
_diffrn_reflns_theta_max 27.99
_diffrn_reflns_theta_min 2.44
_exptl_absorpt_coefficient_mu 0.433
_exptl_absorpt_correction_T_max 1
_exptl_absorpt_correction_T_min 0.90235
_exptl_absorpt_correction_type gaussian
_exptl_absorpt_process_details
;
(XPREP; Bruker, 2009)
;
_exptl_crystal_colour colourless
_exptl_crystal_density_diffrn 1.427
_exptl_crystal_density_method 'not measured'
_exptl_crystal_description prismatic
_exptl_crystal_F_000 640
_exptl_crystal_size_max 0.312
_exptl_crystal_size_mid 0.278
_exptl_crystal_size_min 0.16
_refine_diff_density_max 1.242
_refine_diff_density_min -0.929
_refine_ls_extinction_method none
_refine_ls_goodness_of_fit_ref 1.106
_refine_ls_hydrogen_treatment constr
_refine_ls_matrix_type full
_refine_ls_number_parameters 361
_refine_ls_number_reflns 6974
_refine_ls_number_restraints 0
_refine_ls_restrained_S_all 1.106
_refine_ls_R_factor_all 0.0902
_refine_ls_R_factor_gt 0.0684
_refine_ls_shift/su_max 0.000
_refine_ls_shift/su_mean 0.000
_refine_ls_structure_factor_coef Fsqd
_refine_ls_weighting_details 'w=1/[\s^2^(Fo^2^)+(0.1398P)^2^+0.5025P] where P=(Fo^2^+2Fc^2^)/3'
_refine_ls_weighting_scheme calc
_refine_ls_wR_factor_gt 0.2241
_refine_ls_wR_factor_ref 0.2419
_reflns_number_gt 4777
_reflns_number_total 6974
_reflns_threshold_expression I>2sigma(I)
_cod_data_source_file zq2224sup1.cif
_cod_data_source_block I
_cod_original_cell_volume 1452.55(7)
_cod_database_code 2239663
_cod_database_fobs_code 2239663

loop_
_symmetry_equiv_pos_as_xyz
'x, y, z'
'-x, -y, -z'

loop_
_atom_site_type_symbol
_atom_site_label
_atom_site_fract_x
_atom_site_fract_y
_atom_site_fract_z
_atom_site_U_iso_or_equiv
_atom_site_adp_type
_atom_site_calc_flag
_atom_site_refinement_flags
_atom_site_occupancy
_atom_site_symmetry_multiplicity
S S1 -0.01728(9) 0.76442(8) 0.50222(7) 0.0682(3) Uani d . 1 1
C C11 0.4130(2) 0.8288(2) 0.65685(19) 0.0438(6) Uani d . 1 1
C C17 0.4753(3) 0.7295(3) 0.6497(3) 0.0572(7) Uani d . 1 1
H H17 0.5028 0.6966 0.7087 0.069 Uiso calc R 1 1
C C12 0.3698(3) 0.8789(3) 0.5683(2) 0.0595(8) Uani d . 1 1
C C16 0.4966(4) 0.6790(4) 0.5550(3) 0.0776(11) Uani d . 1 1
H H16 0.5410 0.6145 0.5511 0.093 Uiso calc R 1 1
C C15 0.4518(5) 0.7249(5) 0.4671(4) 0.0985(16) Uani d . 1 1
H H15 0.4633 0.6896 0.4029 0.118 Uiso calc R 1 1
C C14 0.3895(5) 0.8234(4) 0.4737(3) 0.0860(12) Uani d . 1 1
H H14 0.3600 0.8535 0.4134 0.103 Uiso calc R 1 1
Cl Cl1 0.44264(9) 0.26973(10) 0.81760(8) 0.0848(3) Uani d . 1 1
Cl Cl3 0.5764(2) 0.52932(12) 0.88980(12) 0.1361(7) Uani d . 1 1
Cl Cl2 0.72237(12) 0.3306(2) 0.85929(13) 0.1408(7) Uani d . 1 1
C C29 0.5949(3) 0.3790(3) 0.8970(3) 0.0664(8) Uani d . 1 1
H H29 0.6084 0.3740 0.9712 0.080 Uiso calc R 1 1
C C23 1.0217(3) 1.1438(2) 1.1310(2) 0.0462(6) Uani d . 1 1
C C22 0.9161(2) 1.0415(2) 1.12276(19) 0.0435(6) Uani d . 1 1
C C28 0.9355(3) 0.9708(3) 1.1992(2) 0.0593(8) Uani d . 1 1
H H28 0.8649 0.9046 1.1954 0.071 Uiso calc R 1 1
C C25 1.1422(3) 1.1681(3) 1.2150(3) 0.0618(8) Uani d . 1 1
H H25 1.2126 1.2360 1.2215 0.074 Uiso calc R 1 1
C C26 1.1608(3) 1.0965(3) 1.2874(3) 0.0679(9) Uani d . 1 1
H H26 1.2428 1.1143 1.3414 0.081 Uiso calc R 1 1
C C27 1.0552(4) 0.9959(3) 1.2795(3) 0.0699(9) Uani d . 1 1
H H27 1.0659 0.9462 1.3285 0.084 Uiso calc R 1 1
N N2 0.22412(19) 0.6049(2) 0.83093(15) 0.0411(5) Uani d . 1 1
N N1 0.15480(19) 0.71151(19) 0.69225(15) 0.0395(4) Uani d . 1 1
C C9 0.2431(2) 0.6973(2) 0.78029(18) 0.0377(5) Uani d . 1 1
C C6 0.0076(2) 0.5238(3) 0.6959(2) 0.0467(6) Uani d . 1 1
H H6 -0.0739 0.4625 0.6668 0.056 Uiso calc R 1 1
C C5 0.0375(2) 0.6247(2) 0.65126(18) 0.0409(5) Uani d . 1 1
C C7 0.1059(2) 0.5198(2) 0.78595(19) 0.0413(5) Uani d . 1 1
N N4 0.4644(2) 0.7868(2) 0.90721(15) 0.0431(5) Uani d . 1 1
N N3 0.3620(2) 0.7876(2) 0.81858(15) 0.0423(5) Uani d . 1 1
C C10 0.3995(2) 0.8858(2) 0.76382(18) 0.0401(5) Uani d . 1 1
H H10 0.3334 0.9369 0.7545 0.048 Uiso calc R 1 1
C C19 0.5630(2) 0.8833(2) 0.92339(18) 0.0404(5) Uani d . 1 1
C C21 0.7875(2) 1.0104(2) 1.03551(19) 0.0454(6) Uani d . 1 1
H H21 0.7757 1.0682 0.9936 0.055 Uiso calc R 1 1
C C18 0.5347(3) 0.9649(2) 0.84646(19) 0.0448(6) Uani d . 1 1
H H18B 0.6048 0.9786 0.8134 0.054 Uiso calc R 1 1
H H18A 0.5266 1.0463 0.8816 0.054 Uiso calc R 1 1
C C20 0.6865(2) 0.9077(3) 1.0108(2) 0.0463(6) Uani d . 1 1
H H20 0.6959 0.8488 1.0517 0.056 Uiso calc R 1 1
C C3 -0.1863(3) 0.5594(3) 0.4960(2) 0.0534(7) Uani d . 1 1
H H3 -0.2261 0.4863 0.5118 0.064 Uiso calc R 1 1
C C4 -0.0573(2) 0.6396(3) 0.5552(2) 0.0447(6) Uani d . 1 1
C C1 -0.1672(3) 0.7167(4) 0.4033(3) 0.0666(8) Uani d . 1 1
H H1 -0.1924 0.7605 0.3513 0.080 Uiso calc R 1 1
C C2 -0.2467(3) 0.6086(4) 0.4072(2) 0.0654(9) Uani d . 1 1
H H2 -0.3315 0.5699 0.3578 0.078 Uiso calc R 1 1
C C8 0.0840(3) 0.4152(3) 0.8404(2) 0.0531(7) Uani d . 1 1
F F1 -0.0216(2) 0.32016(19) 0.78234(18) 0.0835(6) Uani d . 1 1
F F3 0.1888(2) 0.3649(2) 0.8628(2) 0.0819(6) Uani d . 1 1
F F2 0.0635(3) 0.4554(2) 0.93190(18) 0.0898(7) Uani d . 1 1
C C24 1.0106(3) 1.2256(3) 1.0535(3) 0.0641(8) Uani d . 1 1
H H24C 0.9226 1.1971 1.0010 0.096 Uiso calc R 1 1
H H24B 1.0777 1.2202 1.0186 0.096 Uiso calc R 1 1
H H24A 1.0244 1.3118 1.0910 0.096 Uiso calc R 1 1
C C13 0.3074(4) 0.9893(4) 0.5745(3) 0.0785(10) Uani d . 1 1
H H13A 0.3042 1.0170 0.6456 0.118 Uiso calc R 1 1
H H13C 0.2176 0.9642 0.5248 0.118 Uiso calc R 1 1
H H13B 0.3603 1.0574 0.5570 0.118 Uiso calc R 1 1

loop_
_atom_site_aniso_label
_atom_site_aniso_U_11
_atom_site_aniso_U_22
_atom_site_aniso_U_33
_atom_site_aniso_U_12
_atom_site_aniso_U_13
_atom_site_aniso_U_23
S1 0.0641(5) 0.0673(5) 0.0585(5) 0.0090(4) -0.0020(3) 0.0201(4)
C11 0.0383(11) 0.0434(13) 0.0392(12) -0.0038(10) 0.0074(9) 0.0071(10)
C17 0.0474(14) 0.0498(16) 0.0626(17) 0.0020(12) 0.0155(12) -0.0011(13)
C12 0.0619(16) 0.0635(18) 0.0427(14) -0.0045(14) 0.0108(12) 0.0174(12)
C16 0.067(2) 0.067(2) 0.088(3) 0.0004(16) 0.0387(19) -0.0115(19)
C15 0.109(3) 0.100(3) 0.069(3) -0.018(3) 0.053(2) -0.015(2)
C14 0.107(3) 0.093(3) 0.0460(18) -0.004(2) 0.0272(19) 0.0144(18)
Cl1 0.0610(5) 0.0950(7) 0.0881(6) 0.0108(4) 0.0046(4) 0.0360(5)
Cl3 0.1896(16) 0.0734(7) 0.1109(10) 0.0221(8) -0.0054(10) 0.0323(7)
Cl2 0.0650(7) 0.235(2) 0.1214(11) 0.0516(9) 0.0312(7) 0.0244(11)
C29 0.0627(18) 0.077(2) 0.0523(16) 0.0201(16) 0.0041(13) 0.0185(15)
C23 0.0416(12) 0.0459(14) 0.0461(13) 0.0052(10) 0.0116(10) 0.0092(11)
C22 0.0417(12) 0.0403(13) 0.0386(12) 0.0052(10) 0.0040(9) 0.0043(10)
C28 0.0522(15) 0.0561(17) 0.0515(15) -0.0062(12) -0.0020(12) 0.0184(13)
C25 0.0411(13) 0.0646(19) 0.0643(18) -0.0034(12) 0.0054(12) 0.0129(14)
C26 0.0485(15) 0.078(2) 0.0551(16) 0.0014(14) -0.0072(12) 0.0148(15)
C27 0.0674(19) 0.072(2) 0.0509(16) 0.0020(16) -0.0063(14) 0.0232(15)
N2 0.0359(9) 0.0469(11) 0.0386(10) 0.0062(8) 0.0106(8) 0.0127(8)
N1 0.0350(9) 0.0444(11) 0.0359(10) 0.0091(8) 0.0074(7) 0.0091(8)
C9 0.0331(10) 0.0429(13) 0.0353(11) 0.0082(9) 0.0094(8) 0.0090(9)
C6 0.0347(11) 0.0500(15) 0.0501(14) 0.0048(10) 0.0108(10) 0.0100(11)
C5 0.0334(10) 0.0484(14) 0.0386(12) 0.0121(10) 0.0095(9) 0.0061(10)
C7 0.0385(11) 0.0435(13) 0.0427(12) 0.0082(10) 0.0163(9) 0.0098(10)
N4 0.0362(9) 0.0495(12) 0.0373(10) 0.0053(8) 0.0027(8) 0.0145(9)
N3 0.0380(10) 0.0461(12) 0.0369(10) 0.0039(8) 0.0035(8) 0.0157(8)
C10 0.0388(11) 0.0372(12) 0.0397(12) 0.0055(9) 0.0069(9) 0.0110(9)
C19 0.0390(11) 0.0403(12) 0.0356(11) 0.0060(9) 0.0061(9) 0.0069(9)
C21 0.0434(12) 0.0440(13) 0.0399(12) 0.0053(10) 0.0039(10) 0.0085(10)
C18 0.0475(13) 0.0388(13) 0.0379(12) 0.0027(10) 0.0033(10) 0.0087(10)
C20 0.0408(12) 0.0474(14) 0.0424(12) 0.0048(10) 0.0031(10) 0.0123(10)
C3 0.0343(12) 0.0724(19) 0.0447(13) 0.0144(12) 0.0015(10) 0.0088(12)
C4 0.0360(11) 0.0522(15) 0.0420(12) 0.0133(10) 0.0070(9) 0.0078(11)
C1 0.0600(17) 0.082(2) 0.0528(16) 0.0280(17) 0.0008(13) 0.0196(15)
C2 0.0439(14) 0.089(2) 0.0522(16) 0.0213(15) -0.0012(12) 0.0114(15)
C8 0.0473(14) 0.0529(16) 0.0582(16) 0.0045(12) 0.0189(12) 0.0168(13)
F1 0.0741(13) 0.0630(12) 0.0957(15) -0.0129(10) 0.0130(11) 0.0288(11)
F3 0.0684(12) 0.0774(13) 0.1198(17) 0.0293(10) 0.0324(12) 0.0574(12)
F2 0.139(2) 0.0786(14) 0.0794(14) 0.0263(14) 0.0685(14) 0.0346(11)
C24 0.0557(16) 0.0616(18) 0.0724(19) 0.0038(14) 0.0174(14) 0.0262(15)
C13 0.093(3) 0.077(2) 0.0596(19) 0.0149(19) 0.0050(17) 0.0383(17)

loop_
_atom_type_symbol
_atom_type_description
_atom_type_scat_dispersion_real
_atom_type_scat_dispersion_imag
_atom_type_scat_source
C C 0.0033 0.0016 'International Tables Vol C Tables 4.2.6.8 and 6.1.1.4'
H H 0.0000 0.0000 'International Tables Vol C Tables 4.2.6.8 and 6.1.1.4'
N N 0.0061 0.0033 'International Tables Vol C Tables 4.2.6.8 and 6.1.1.4'
Cl Cl 0.1484 0.1585 'International Tables Vol C Tables 4.2.6.8 and 6.1.1.4'
F F 0.0171 0.0103 'International Tables Vol C Tables 4.2.6.8 and 6.1.1.4'
S S 0.1246 0.1234 'International Tables Vol C Tables 4.2.6.8 and 6.1.1.4'

loop_
_geom_angle_atom_site_label_1
_geom_angle_atom_site_label_2
_geom_angle_atom_site_label_3
_geom_angle
C1 S1 C4 91.99(16)
C17 C11 C12 120.6(3)
C17 C11 C10 118.4(2)
C12 C11 C10 120.9(3)
C16 C17 C11 120.5(3)
C16 C17 H17 119.8
C11 C17 H17 119.8
C14 C12 C11 117.3(4)
C14 C12 C13 120.6(3)
C11 C12 C13 122.0(3)
C15 C16 C17 119.5(4)
C15 C16 H16 120.2
C17 C16 H16 120.2
C16 C15 C14 120.3(3)
C16 C15 H15 119.9
C14 C15 H15 119.9
C15 C14 C12 121.8(4)
C15 C14 H14 119.1
C12 C14 H14 119.1
Cl2 C29 Cl3 118.3(2)
Cl2 C29 Cl1 107.7(2)
Cl3 C29 Cl1 107.82(18)
Cl2 C29 H29 107.6
Cl3 C29 H29 107.6
Cl1 C29 H29 107.6
C25 C23 C22 117.9(3)
C25 C23 C24 119.4(3)
C22 C23 C24 122.7(2)
C28 C22 C23 118.7(2)
C28 C22 C21 120.9(2)
C23 C22 C21 120.4(2)
C27 C28 C22 122.0(3)
C27 C28 H28 119.0
C22 C28 H28 119.0
C26 C25 C23 122.8(3)
C26 C25 H25 118.6
C23 C25 H25 118.6
C25 C26 C27 119.0(3)
C25 C26 H26 120.5
C27 C26 H26 120.5
C28 C27 C26 119.6(3)
C28 C27 H27 120.2
C26 C27 H27 120.2
C7 N2 C9 114.4(2)
C5 N1 C9 116.6(2)
N2 C9 N1 126.6(2)
N2 C9 N3 119.0(2)
N1 C9 N3 114.4(2)
C7 C6 C5 116.1(2)
C7 C6 H6 122.0
C5 C6 H6 122.0
N1 C5 C6 121.9(2)
N1 C5 C4 116.5(2)
C6 C5 C4 121.7(2)
N2 C7 C6 124.5(2)
N2 C7 C8 115.1(2)
C6 C7 C8 120.5(2)
C19 N4 N3 107.67(19)
C9 N3 N4 122.22(19)
C9 N3 C10 123.73(18)
N4 N3 C10 113.73(18)
N3 C10 C11 111.8(2)
N3 C10 C18 100.66(18)
C11 C10 C18 113.0(2)
N3 C10 H10 110.4
C11 C10 H10 110.4
C18 C10 H10 110.4
N4 C19 C20 120.8(2)
N4 C19 C18 114.1(2)
C20 C19 C18 125.1(2)
C20 C21 C22 126.3(2)
C20 C21 H21 116.9
C22 C21 H21 116.9
C19 C18 C10 102.5(2)
C19 C18 H18B 111.3
C10 C18 H18B 111.3
C19 C18 H18A 111.3
C10 C18 H18A 111.3
H18B C18 H18A 109.2
C21 C20 C19 123.2(2)
C21 C20 H20 118.4
C19 C20 H20 118.4
C4 C3 C2 109.4(3)
C4 C3 H3 125.3
C2 C3 H3 125.3
C3 C4 C5 127.3(3)
C3 C4 S1 112.3(2)
C5 C4 S1 120.49(19)
C2 C1 S1 113.3(2)
C2 C1 H1 123.4
S1 C1 H1 123.4
C1 C2 C3 113.0(3)
C1 C2 H2 123.5
C3 C2 H2 123.5
F2 C8 F3 106.5(3)
F2 C8 F1 106.5(2)
F3 C8 F1 106.3(2)
F2 C8 C7 111.6(2)
F3 C8 C7 112.5(2)
F1 C8 C7 113.0(2)
C23 C24 H24C 109.5
C23 C24 H24B 109.5
H24C C24 H24B 109.5
C23 C24 H24A 109.5
H24C C24 H24A 109.5
H24B C24 H24A 109.5
C12 C13 H13A 109.5
C12 C13 H13C 109.5
H13A C13 H13C 109.5
C12 C13 H13B 109.5
H13A C13 H13B 109.5
H13C C13 H13B 109.5

loop_
_geom_bond_atom_site_label_1
_geom_bond_atom_site_label_2
_geom_bond_distance
S1 C1 1.692(3)
S1 C4 1.705(3)
C11 C17 1.391(4)
C11 C12 1.403(4)
C11 C10 1.516(4)
C17 C16 1.388(5)
C17 H17 0.9300
C12 C14 1.395(5)
C12 C13 1.500(5)
C16 C15 1.371(7)
C16 H16 0.9300
C15 C14 1.383(7)
C15 H15 0.9300
C14 H14 0.9300
Cl1 C29 1.755(4)
Cl3 C29 1.732(4)
Cl2 C29 1.716(4)
C29 H29 0.9800
C23 C25 1.401(4)
C23 C22 1.405(4)
C23 C24 1.495(4)
C22 C28 1.396(4)
C22 C21 1.472(3)
C28 C27 1.368(4)
C28 H28 0.9300
C25 C26 1.361(5)
C25 H25 0.9300
C26 C27 1.393(5)
C26 H26 0.9300
C27 H27 0.9300
N2 C7 1.331(3)
N2 C9 1.343(3)
N1 C5 1.330(3)
N1 C9 1.350(3)
C9 N3 1.361(3)
C6 C7 1.381(3)
C6 C5 1.388(4)
C6 H6 0.9300
C5 C4 1.463(3)
C7 C8 1.494(4)
N4 C19 1.289(3)
N4 N3 1.380(3)
N3 C10 1.475(3)
C10 C18 1.541(3)
C10 H10 0.9800
C19 C20 1.445(3)
C19 C18 1.500(3)
C21 C20 1.331(4)
C21 H21 0.9300
C18 H18B 0.9700
C18 H18A 0.9700
C20 H20 0.9300
C3 C4 1.413(4)
C3 C2 1.444(4)
C3 H3 0.9300
C1 C2 1.350(5)
C1 H1 0.9300
C2 H2 0.9300
C8 F2 1.319(4)
C8 F3 1.327(4)
C8 F1 1.327(3)
C24 H24C 0.9600
C24 H24B 0.9600
C24 H24A 0.9600
C13 H13A 0.9600
C13 H13C 0.9600
C13 H13B 0.9600

loop_
_geom_hbond_atom_site_label_D
_geom_hbond_atom_site_label_H
_geom_hbond_atom_site_label_A
_geom_hbond_site_symmetry_A
_geom_hbond_distance_DH
_geom_hbond_distance_HA
_geom_hbond_distance_DA
_geom_hbond_angle_DHA
C20 H20 Cl1 2_667 0.93 2.92 3.667(3) 138.5
C29 H29 N2 2_667 0.98 2.71 3.588(4) 150.0
C1 H1 Cl1 2_566 0.93 2.91 3.606(3) 133.0

loop_
_geom_torsion_atom_site_label_1
_geom_torsion_atom_site_label_2
_geom_torsion_atom_site_label_3
_geom_torsion_atom_site_label_4
_geom_torsion
C12 C11 C17 C16 0.6(4)
C10 C11 C17 C16 -176.4(3)
C17 C11 C12 C14 1.2(4)
C10 C11 C12 C14 178.1(3)
C17 C11 C12 C13 -177.5(3)
C10 C11 C12 C13 -0.6(4)
C11 C17 C16 C15 -2.2(5)
C17 C16 C15 C14 2.0(6)
C16 C15 C14 C12 -0.2(6)
C11 C12 C14 C15 -1.4(5)
C13 C12 C14 C15 177.3(4)
C25 C23 C22 C28 1.1(4)
C24 C23 C22 C28 -179.7(3)
C25 C23 C22 C21 -179.3(3)
C24 C23 C22 C21 -0.1(4)
C23 C22 C28 C27 -2.0(5)
C21 C22 C28 C27 178.4(3)
C22 C23 C25 C26 0.5(5)
C24 C23 C25 C26 -178.7(3)
C23 C25 C26 C27 -1.2(6)
C22 C28 C27 C26 1.3(6)
C25 C26 C27 C28 0.3(6)
C7 N2 C9 N1 1.2(4)
C7 N2 C9 N3 -178.6(2)
C5 N1 C9 N2 -0.4(4)
C5 N1 C9 N3 179.3(2)
C9 N1 C5 C6 -0.6(3)
C9 N1 C5 C4 -179.3(2)
C7 C6 C5 N1 0.8(4)
C7 C6 C5 C4 179.4(2)
C9 N2 C7 C6 -1.0(4)
C9 N2 C7 C8 179.1(2)
C5 C6 C7 N2 0.1(4)
C5 C6 C7 C8 180.0(2)
N2 C9 N3 N4 0.6(4)
N1 C9 N3 N4 -179.2(2)
N2 C9 N3 C10 173.7(2)
N1 C9 N3 C10 -6.1(3)
C19 N4 N3 C9 179.9(2)
C19 N4 N3 C10 6.2(3)
C9 N3 C10 C11 -64.4(3)
N4 N3 C10 C11 109.2(2)
C9 N3 C10 C18 175.5(2)
N4 N3 C10 C18 -10.9(3)
C17 C11 C10 N3 -41.0(3)
C12 C11 C10 N3 142.0(2)
C17 C11 C10 C18 71.7(3)
C12 C11 C10 C18 -105.3(3)
N3 N4 C19 C20 -179.4(2)
N3 N4 C19 C18 1.9(3)
C28 C22 C21 C20 -9.4(5)
C23 C22 C21 C20 171.0(3)
N4 C19 C18 C10 -8.5(3)
C20 C19 C18 C10 172.9(2)
N3 C10 C18 C19 10.6(2)
C11 C10 C18 C19 -108.7(2)
C22 C21 C20 C19 -179.7(2)
N4 C19 C20 C21 -175.2(3)
C18 C19 C20 C21 3.3(4)
C2 C3 C4 C5 179.8(3)
C2 C3 C4 S1 -0.3(3)
N1 C5 C4 C3 178.8(2)
C6 C5 C4 C3 0.1(4)
N1 C5 C4 S1 -1.1(3)
C6 C5 C4 S1 -179.9(2)
C1 S1 C4 C3 0.6(2)
C1 S1 C4 C5 -179.4(2)
C4 S1 C1 C2 -0.9(3)
S1 C1 C2 C3 0.9(4)
C4 C3 C2 C1 -0.4(4)
N2 C7 C8 F2 72.4(3)
C6 C7 C8 F2 -107.5(3)
N2 C7 C8 F3 -47.2(3)
C6 C7 C8 F3 132.9(3)
N2 C7 C8 F1 -167.5(2)
C6 C7 C8 F1 12.6(4)
